data_2223197
loop_
_publ_author_name
'Zhang, Xinyou'

_publ_section_title
;
 <i>N</i>'-(2-Hydroxy-4-methoxybenzylidene)-4-methoxybenzohydrazide
;
_journal_coeditor_code SU2137
_journal_issue 9
_journal_name_full 'Acta Crystallographica Section E'
_journal_page_first o2200
_journal_paper_doi 10.1107/S1600536809032449
_journal_volume 65
_journal_year 2009
_chemical_formula_iupac 'C16 H16 N2 O4'
_chemical_formula_moiety 'C16 H16 N2 O4'
_chemical_formula_sum 'C16 H16 N2 O4'
_chemical_formula_weight 300.31
_chemical_name_systematic
;
<i>N</i>'-(2-Hydroxy-4-methoxybenzylidene)-4-methoxybenzohydrazide
;
_space_group_IT_number 14
_symmetry_cell_setting monoclinic
_symmetry_space_group_name_Hall '-P 2ybc'
_symmetry_space_group_name_H-M 'P 1 21/c 1'
_atom_sites_solution_hydrogens geom
_atom_sites_solution_primary direct
_atom_sites_solution_secondary difmap
_audit_creation_method SHELXL-97
_cell_angle_alpha 90.00
_cell_angle_beta 97.431(7)
_cell_angle_gamma 90.00
_cell_formula_units_Z 4
_cell_length_a 17.692(2)
_cell_length_b 5.4131(7)
_cell_length_c 14.933(2)
_cell_measurement_reflns_used 1647
_cell_measurement_temperature 298(2)
_cell_measurement_theta_max 24.5
_cell_measurement_theta_min 2.3
_cell_volume 1418.1(3)
_computing_cell_refinement 'SAINT (Bruker, 2007)'
_computing_data_collection 'SMART (Bruker, 2007)'
_computing_data_reduction 'SAINT (Bruker, 2007)'
_computing_molecular_graphics 'SHELXTL (Sheldrick, 2008)'
_computing_publication_material 'SHELXL97 (Sheldrick, 2008)'
_computing_structure_refinement 'SHELXL97 (Sheldrick, 2008)'
_computing_structure_solution 'SHELXS97 (Sheldrick, 2008)'
_diffrn_ambient_temperature 298(2)
_diffrn_measured_fraction_theta_full 0.991
_diffrn_measured_fraction_theta_max 0.991
_diffrn_measurement_device_type 'Bruker SMART CCD area-detector'
_diffrn_measurement_method \w
_diffrn_radiation_monochromator graphite
_diffrn_radiation_source 'fine-focus sealed tube'
_diffrn_radiation_type MoK\a
_diffrn_radiation_wavelength 0.71073
_diffrn_reflns_av_R_equivalents 0.0329
_diffrn_reflns_av_sigmaI/netI 0.0371
_diffrn_reflns_limit_h_max 22
_diffrn_reflns_limit_h_min -21
_diffrn_reflns_limit_k_max 6
_diffrn_reflns_limit_k_min -6
_diffrn_reflns_limit_l_max 19
_diffrn_reflns_limit_l_min -17
_diffrn_reflns_number 8164
_diffrn_reflns_theta_full 26.99
_diffrn_reflns_theta_max 26.99
_diffrn_reflns_theta_min 2.32
_diffrn_standards_number 0
_exptl_absorpt_coefficient_mu 0.102
_exptl_absorpt_correction_T_max 0.9798
_exptl_absorpt_correction_T_min 0.9768
_exptl_absorpt_correction_type multi-scan
_exptl_absorpt_process_details '(SADABS; Sheldrick, 1996)'
_exptl_crystal_colour colorless
_exptl_crystal_density_diffrn 1.407
_exptl_crystal_density_method 'not measured'
_exptl_crystal_description block
_exptl_crystal_F_000 632
_exptl_crystal_size_max 0.23
_exptl_crystal_size_mid 0.20
_exptl_crystal_size_min 0.20
_refine_diff_density_max 0.157
_refine_diff_density_min -0.164
_refine_ls_extinction_method none
_refine_ls_goodness_of_fit_ref 1.026
_refine_ls_hydrogen_treatment mixed
_refine_ls_matrix_type full
_refine_ls_number_parameters 205
_refine_ls_number_reflns 3069
_refine_ls_number_restraints 1
_refine_ls_restrained_S_all 1.026
_refine_ls_R_factor_all 0.0773
_refine_ls_R_factor_gt 0.0461
_refine_ls_shift/su_max 0.000
_refine_ls_shift/su_mean 0.000
_refine_ls_structure_factor_coef Fsqd
_refine_ls_weighting_details 'calc w=1/[\s^2^(Fo^2^)+(0.0559P)^2^+0.2712P] where P=(Fo^2^+2Fc^2^)/3'
_refine_ls_weighting_scheme calc
_refine_ls_wR_factor_gt 0.1128
_refine_ls_wR_factor_ref 0.1290
_reflns_number_gt 2001
_reflns_number_total 3069
_reflns_threshold_expression I>2\s(I)
_cod_data_source_file su2137.cif
_cod_data_source_block I
_cod_depositor_comments
;
The following automatic conversions were performed:
'_symmetry_cell_setting' value 'Monoclinic' changed to 'monoclinic'
according to '/home/saulius/struct/CIF-dictionaries/cif_core.dic'
dictionary named 'cif_core.dic' version 2.4.1 from 2010-06-29.

Automatic conversion script
Id: cif_fix_enum 1527 2010-12-29 10:47:43Z saulius 

The following automatic conversions were performed:

'_symmetry_cell_setting' value 'Monoclinic' changed to 'monoclinic'
according to /home/saulius/struct/CIF-dictionaries/cif_core.dic
dictionary named 'cif_core.dic' version 2.4.1 from 2010-06-29.

Automatic conversion script
Id: cif_fix_values 1715 2011-07-08 13:25:40Z adriana 
;
_cod_original_sg_symbol_H-M 'P 21/c'
_cod_database_code 2223197
_cod_database_fobs_code 2223197

loop_
_symmetry_equiv_pos_as_xyz
'x, y, z'
'-x, y+1/2, -z+1/2'
'-x, -y, -z'
'x, -y-1/2, z-1/2'

loop_
_atom_site_type_symbol
_atom_site_label
_atom_site_fract_x
_atom_site_fract_y
_atom_site_fract_z
_atom_site_U_iso_or_equiv
_atom_site_adp_type
_atom_site_calc_flag
_atom_site_refinement_flags
_atom_site_occupancy
_atom_site_disorder_assembly
_atom_site_disorder_group
O O1 0.25296(7) 0.8356(2) 0.42022(10) 0.0497(4) Uani d . 1 . .
H H1 0.2079 0.7986 0.4079 0.075 Uiso calc R 1 . .
O O2 0.03919(7) 0.9056(3) 0.38193(10) 0.0550(4) Uani d . 1 . .
O O3 0.49908(7) 0.5665(3) 0.36425(10) 0.0584(4) Uani d . 1 . .
O O4 -0.29179(7) 0.4958(3) 0.40281(9) 0.0479(4) Uani d . 1 . .
N N1 0.13948(8) 0.5576(3) 0.35985(10) 0.0426(4) Uani d . 1 . .
N N2 0.06360(9) 0.5020(3) 0.35871(12) 0.0449(4) Uani d D 1 . .
C C1 0.26537(10) 0.4485(3) 0.34327(12) 0.0375(4) Uani d . 1 . .
C C2 0.29666(10) 0.6628(3) 0.38635(12) 0.0381(4) Uani d . 1 . .
C C3 0.37456(10) 0.7056(3) 0.39548(13) 0.0419(5) Uani d . 1 . .
H H3 0.3949 0.8454 0.4258 0.050 Uiso calc R 1 . .
C C4 0.42197(10) 0.5403(4) 0.35937(13) 0.0425(5) Uani d . 1 . .
C C5 0.39204(11) 0.3296(4) 0.31433(13) 0.0464(5) Uani d . 1 . .
H H5 0.4237 0.2202 0.2889 0.056 Uiso calc R 1 . .
C C6 0.31544(11) 0.2860(4) 0.30805(13) 0.0437(5) Uani d . 1 . .
H H6 0.2959 0.1430 0.2793 0.052 Uiso calc R 1 . .
C C7 0.18490(10) 0.3929(4) 0.33728(12) 0.0422(5) Uani d . 1 . .
H H7 0.1665 0.2389 0.3172 0.051 Uiso calc R 1 . .
C C8 0.01619(10) 0.6911(4) 0.37443(12) 0.0407(4) Uani d . 1 . .
C C9 -0.06413(10) 0.6228(3) 0.38074(12) 0.0375(4) Uani d . 1 . .
C C10 -0.10700(10) 0.7816(4) 0.42781(13) 0.0429(5) Uani d . 1 . .
H H10 -0.0843 0.9226 0.4548 0.052 Uiso calc R 1 . .
C C11 -0.18213(11) 0.7328(4) 0.43479(13) 0.0435(5) Uani d . 1 . .
H H11 -0.2100 0.8399 0.4666 0.052 Uiso calc R 1 . .
C C12 -0.21659(10) 0.5231(3) 0.39429(12) 0.0374(4) Uani d . 1 . .
C C13 -0.17495(10) 0.3632(4) 0.34784(13) 0.0437(5) Uani d . 1 . .
H H13 -0.1979 0.2228 0.3206 0.052 Uiso calc R 1 . .
C C14 -0.09899(10) 0.4126(4) 0.34193(13) 0.0436(5) Uani d . 1 . .
H H14 -0.0709 0.3030 0.3114 0.052 Uiso calc R 1 . .
C C15 0.53412(11) 0.7685(4) 0.41459(18) 0.0660(7) Uani d . 1 . .
H H15A 0.5154 0.9209 0.3873 0.099 Uiso calc R 1 . .
H H15B 0.5884 0.7599 0.4150 0.099 Uiso calc R 1 . .
H H15C 0.5222 0.7609 0.4754 0.099 Uiso calc R 1 . .
C C16 -0.32941(11) 0.2764(4) 0.36696(15) 0.0531(5) Uani d . 1 . .
H H16A -0.3256 0.2651 0.3035 0.080 Uiso calc R 1 . .
H H16B -0.3821 0.2823 0.3759 0.080 Uiso calc R 1 . .
H H16C -0.3057 0.1346 0.3974 0.080 Uiso calc R 1 . .
H H2 0.0500(13) 0.341(2) 0.3594(16) 0.080 Uiso d D 1 . .

loop_
_atom_site_aniso_label
_atom_site_aniso_U_11
_atom_site_aniso_U_22
_atom_site_aniso_U_33
_atom_site_aniso_U_12
_atom_site_aniso_U_13
_atom_site_aniso_U_23
O1 0.0404(8) 0.0411(8) 0.0694(9) 0.0031(6) 0.0135(7) -0.0102(7)
O2 0.0463(8) 0.0446(9) 0.0753(10) -0.0066(7) 0.0117(7) -0.0086(8)
O3 0.0352(8) 0.0575(10) 0.0830(11) 0.0003(6) 0.0101(7) -0.0097(8)
O4 0.0360(7) 0.0486(8) 0.0610(9) 0.0001(6) 0.0130(6) -0.0039(7)
N1 0.0330(8) 0.0451(10) 0.0502(9) 0.0006(7) 0.0069(7) 0.0031(8)
N2 0.0322(8) 0.0430(10) 0.0598(10) -0.0019(7) 0.0074(7) 0.0010(9)
C1 0.0369(10) 0.0346(10) 0.0410(10) 0.0016(8) 0.0054(8) 0.0025(8)
C2 0.0395(10) 0.0329(10) 0.0429(10) 0.0051(8) 0.0088(8) 0.0012(8)
C3 0.0398(10) 0.0364(11) 0.0494(11) -0.0002(8) 0.0048(8) -0.0029(9)
C4 0.0333(10) 0.0451(12) 0.0496(11) 0.0048(8) 0.0069(8) 0.0050(9)
C5 0.0439(11) 0.0431(12) 0.0531(12) 0.0092(9) 0.0095(9) -0.0035(10)
C6 0.0442(11) 0.0358(11) 0.0508(11) 0.0026(8) 0.0052(9) -0.0037(9)
C7 0.0409(11) 0.0375(11) 0.0476(11) -0.0024(8) 0.0030(8) -0.0010(9)
C8 0.0372(10) 0.0443(12) 0.0407(10) -0.0016(9) 0.0051(8) -0.0024(9)
C9 0.0349(9) 0.0374(10) 0.0401(10) 0.0016(8) 0.0043(8) 0.0009(8)
C10 0.0426(11) 0.0377(11) 0.0482(11) 0.0003(8) 0.0046(9) -0.0071(9)
C11 0.0453(11) 0.0403(11) 0.0459(11) 0.0075(9) 0.0093(9) -0.0057(9)
C12 0.0341(9) 0.0388(11) 0.0398(10) 0.0034(8) 0.0061(7) 0.0028(8)
C13 0.0399(11) 0.0380(11) 0.0534(12) -0.0016(8) 0.0064(9) -0.0093(9)
C14 0.0390(10) 0.0405(11) 0.0521(11) 0.0032(8) 0.0096(9) -0.0096(9)
C15 0.0375(12) 0.0611(15) 0.0982(19) -0.0027(10) 0.0041(11) -0.0059(14)
C16 0.0390(11) 0.0527(13) 0.0678(14) -0.0066(9) 0.0072(10) -0.0012(11)

loop_
_atom_type_symbol
_atom_type_description
_atom_type_scat_dispersion_real
_atom_type_scat_dispersion_imag
_atom_type_scat_source
C C 0.0033 0.0016 'International Tables Vol C Tables 4.2.6.8 and 6.1.1.4'
H H 0.0000 0.0000 'International Tables Vol C Tables 4.2.6.8 and 6.1.1.4'
N N 0.0061 0.0033 'International Tables Vol C Tables 4.2.6.8 and 6.1.1.4'
O O 0.0106 0.0060 'International Tables Vol C Tables 4.2.6.8 and 6.1.1.4'

loop_
_geom_angle_atom_site_label_1
_geom_angle_atom_site_label_2
_geom_angle_atom_site_label_3
_geom_angle_site_symmetry_1
_geom_angle_site_symmetry_3
_geom_angle
_geom_angle_publ_flag
C2 O1 H1 . . 109.5 ?
C4 O3 C15 . . 118.20(15) ?
C12 O4 C16 . . 117.91(14) ?
C7 N1 N2 . . 119.46(17) ?
C8 N2 N1 . . 117.10(16) ?
C8 N2 H2 . . 123.5(15) ?
N1 N2 H2 . . 118.2(15) ?
C6 C1 C2 . . 117.41(16) ?
C6 C1 C7 . . 120.80(17) ?
C2 C1 C7 . . 121.77(16) ?
O1 C2 C3 . . 117.15(17) ?
O1 C2 C1 . . 122.13(16) ?
C3 C2 C1 . . 120.71(16) ?
C4 C3 C2 . . 119.92(18) ?
C4 C3 H3 . . 120.0 ?
C2 C3 H3 . . 120.0 ?
O3 C4 C3 . . 124.39(18) ?
O3 C4 C5 . . 115.21(16) ?
C3 C4 C5 . . 120.40(17) ?
C6 C5 C4 . . 119.08(17) ?
C6 C5 H5 . . 120.5 ?
C4 C5 H5 . . 120.5 ?
C5 C6 C1 . . 122.43(18) ?
C5 C6 H6 . . 118.8 ?
C1 C6 H6 . . 118.8 ?
N1 C7 C1 . . 119.14(18) ?
N1 C7 H7 . . 120.4 ?
C1 C7 H7 . . 120.4 ?
O2 C8 N2 . . 121.38(17) ?
O2 C8 C9 . . 122.52(17) ?
N2 C8 C9 . . 116.10(17) ?
C14 C9 C10 . . 118.38(17) ?
C14 C9 C8 . . 123.83(17) ?
C10 C9 C8 . . 117.79(17) ?
C11 C10 C9 . . 120.98(18) ?
C11 C10 H10 . . 119.5 ?
C9 C10 H10 . . 119.5 ?
C10 C11 C12 . . 119.92(17) ?
C10 C11 H11 . . 120.0 ?
C12 C11 H11 . . 120.0 ?
O4 C12 C13 . . 124.80(17) ?
O4 C12 C11 . . 115.29(16) ?
C13 C12 C11 . . 119.90(17) ?
C12 C13 C14 . . 119.78(18) ?
C12 C13 H13 . . 120.1 ?
C14 C13 H13 . . 120.1 ?
C13 C14 C9 . . 121.03(17) ?
C13 C14 H14 . . 119.5 ?
C9 C14 H14 . . 119.5 ?
O3 C15 H15A . . 109.5 ?
O3 C15 H15B . . 109.5 ?
H15A C15 H15B . . 109.5 ?
O3 C15 H15C . . 109.5 ?
H15A C15 H15C . . 109.5 ?
H15B C15 H15C . . 109.5 ?
O4 C16 H16A . . 109.5 ?
O4 C16 H16B . . 109.5 ?
H16A C16 H16B . . 109.5 ?
O4 C16 H16C . . 109.5 ?
H16A C16 H16C . . 109.5 ?
H16B C16 H16C . . 109.5 ?

loop_
_geom_bond_atom_site_label_1
_geom_bond_atom_site_label_2
_geom_bond_site_symmetry_2
_geom_bond_distance
_geom_bond_publ_flag
O1 C2 . 1.353(2) ?
O1 H1 . 0.8200 ?
O2 C8 . 1.231(2) ?
O3 C4 . 1.364(2) ?
O3 C15 . 1.423(3) ?
O4 C12 . 1.361(2) ?
O4 C16 . 1.431(2) ?
N1 C7 . 1.274(2) ?
N1 N2 . 1.374(2) ?
N2 C8 . 1.363(2) ?
N2 H2 . 0.903(10) ?
C1 C6 . 1.398(2) ?
C1 C2 . 1.405(3) ?
C1 C7 . 1.447(2) ?
C2 C3 . 1.387(2) ?
C3 C4 . 1.383(2) ?
C3 H3 . 0.9300 ?
C4 C5 . 1.393(3) ?
C5 C6 . 1.367(3) ?
C5 H5 . 0.9300 ?
C6 H6 . 0.9300 ?
C7 H7 . 0.9300 ?
C8 C9 . 1.483(2) ?
C9 C14 . 1.385(3) ?
C9 C10 . 1.395(2) ?
C10 C11 . 1.372(2) ?
C10 H10 . 0.9300 ?
C11 C12 . 1.389(3) ?
C11 H11 . 0.9300 ?
C12 C13 . 1.380(2) ?
C13 C14 . 1.384(2) ?
C13 H13 . 0.9300 ?
C14 H14 . 0.9300 ?
C15 H15A . 0.9600 ?
C15 H15B . 0.9600 ?
C15 H15C . 0.9600 ?
C16 H16A . 0.9600 ?
C16 H16B . 0.9600 ?
C16 H16C . 0.9600 ?

loop_
_geom_hbond_atom_site_label_D
_geom_hbond_atom_site_label_H
_geom_hbond_atom_site_label_A
_geom_hbond_site_symmetry_A
_geom_hbond_distance_DH
_geom_hbond_distance_HA
_geom_hbond_distance_DA
_geom_hbond_angle_DHA
O1 H1 N1 . 0.82 1.86 2.577(2) 145.5
N2 H2 O2 1_545 0.900(10) 2.393(11) 3.281(2) 168(2)

loop_
_cod_related_entry_id
_cod_related_entry_database
_cod_related_entry_code
1 ChemSpider 23264460
